data_4119834
loop_
_publ_author_name
'Louis Adriaenssens'
'Carolina Estarellas'
'Andreas Vargas Jentzsch'
'Marta Martinez Belmonte'
'Stefan Matile'
'Pablo Ballester'

_publ_section_title
;
 Quantification of Nitrate-\p Interactions and Selective Transport of
 Nitrate Using Calix[4]pyrroles with Two Aromatic Walls
;
_journal_name_full 'Journal of the American Chemical Society'
_journal_page_first 8324
_journal_page_last 8330
_journal_paper_doi 10.1021/ja4021793
_journal_volume 135
_journal_year 2013
_chemical_formula_sum 'C44 H51 N11 O11'
_chemical_formula_weight 909.96
_chemical_name_systematic
; 
 ? 
;
_space_group_IT_number 14
_symmetry_cell_setting monoclinic
_symmetry_space_group_name_Hall '-P 2ybc'
_symmetry_space_group_name_H-M 'P 1 21/c 1'
_atom_sites_solution_hydrogens geom
_atom_sites_solution_primary direct
_atom_sites_solution_secondary difmap
_audit_creation_method SHELXL-97
_cell_angle_alpha 90.00
_cell_angle_beta 110.978(7)
_cell_angle_gamma 90.00
_cell_formula_units_Z 8
_cell_length_a 23.062(3)
_cell_length_b 20.060(2)
_cell_length_c 20.986(5)
_cell_measurement_reflns_used 1312
_cell_measurement_temperature 100(2)
_cell_measurement_theta_max 27.16
_cell_measurement_theta_min 2.78
_cell_volume 9065(3)
_computing_cell_refinement 'Bruker APEX2 v2011.4-0'
_computing_data_collection 'Bruker APEX2 v2011.4-0'
_computing_data_reduction 'Bruker SAINT V7.60A'
_computing_molecular_graphics 'Bruker SHELXTL'
_computing_publication_material 'Bruker SHELXTL'
_computing_structure_refinement 'SHELXS-97 (Sheldrick, 2008)'
_computing_structure_solution Sir2011
_diffrn_ambient_temperature 100(2)
_diffrn_detector_area_resol_mean 512
_diffrn_detector_type '4K CCD area detector APEX II'
_diffrn_measured_fraction_theta_full 1.000
_diffrn_measured_fraction_theta_max 0.877
_diffrn_measurement_device_type 'Kappa 4-axis goniometer bruker-nonius'
_diffrn_measurement_method
;
 Fullsphere data collection, phi and omega scans
;
_diffrn_measurement_specimen_support 'magnetic support with MicroMount'
_diffrn_radiation_monochromator 'Multilayer Montel 200 mirrors'
_diffrn_radiation_type MoK\a
_diffrn_radiation_wavelength 0.71073
_diffrn_reflns_av_R_equivalents 0.0497
_diffrn_reflns_av_sigmaI/netI 0.0672
_diffrn_reflns_limit_h_max 30
_diffrn_reflns_limit_h_min -32
_diffrn_reflns_limit_k_max 27
_diffrn_reflns_limit_k_min -26
_diffrn_reflns_limit_l_max 27
_diffrn_reflns_limit_l_min -22
_diffrn_reflns_number 73912
_diffrn_reflns_theta_full 27.50
_diffrn_reflns_theta_max 30.49
_diffrn_reflns_theta_min 0.95
_diffrn_source 'Rotating anode x-ray tube'
_diffrn_source_current 70
_diffrn_source_power 50
_diffrn_source_size '3 mm x 0.3 mm fine focus'
_diffrn_source_type 'Bruker-Nonius FR 591'
_exptl_absorpt_coefficient_mu 0.098
_exptl_absorpt_correction_T_max 0.9807
_exptl_absorpt_correction_T_min 0.9807
_exptl_absorpt_correction_type empirical
_exptl_absorpt_process_details
; 
 SADABS Version 2008/1 Bruker-Nonius
 Blessing, Acta Cryst. (1995) A51 33-38
;
_exptl_crystal_colour yellow
_exptl_crystal_density_diffrn 1.333
_exptl_crystal_description block
_exptl_crystal_F_000 3840
_exptl_crystal_size_max 0.20
_exptl_crystal_size_mid 0.20
_exptl_crystal_size_min 0.20
_refine_diff_density_max 0.602
_refine_diff_density_min -0.421
_refine_diff_density_rms 0.063
_refine_ls_extinction_method none
_refine_ls_goodness_of_fit_ref 1.026
_refine_ls_hydrogen_treatment noref
_refine_ls_matrix_type full
_refine_ls_number_parameters 1287
_refine_ls_number_reflns 24243
_refine_ls_number_restraints 268
_refine_ls_restrained_S_all 1.027
_refine_ls_R_factor_all 0.1020
_refine_ls_R_factor_gt 0.0547
_refine_ls_shift/su_max 0.000
_refine_ls_shift/su_mean 0.000
_refine_ls_structure_factor_coef Fsqd
_refine_ls_weighting_details 'calc w=1/[\s^2^(Fo^2^)+(0.0792P)^2^+1.9577P] where P=(Fo^2^+2Fc^2^)/3'
_refine_ls_weighting_scheme calc
_refine_ls_wR_factor_gt 0.1320
_refine_ls_wR_factor_ref 0.1621
_reflns_number_gt 15325
_reflns_number_total 24243
_reflns_threshold_expression >2sigma(I)
_cod_data_source_file ja4021793_si_002.cif
_cod_data_source_block lab639ii_ins
_cod_database_code 4119834

loop_
_symmetry_equiv_pos_as_xyz
'x, y, z'
'-x, y+1/2, -z+1/2'
'-x, -y, -z'
'x, -y-1/2, z-1/2'

loop_
_atom_site_label
_atom_site_type_symbol
_atom_site_fract_x
_atom_site_fract_y
_atom_site_fract_z
_atom_site_U_iso_or_equiv
_atom_site_adp_type
_atom_site_occupancy
_atom_site_symmetry_multiplicity
_atom_site_calc_flag
_atom_site_refinement_flags
_atom_site_disorder_assembly
_atom_site_disorder_group
C1A C 0.12822(8) 0.36976(9) 0.65394(9) 0.0190(4) Uani 1 1 d . . .
C2A C 0.08914(9) 0.40608(9) 0.60036(9) 0.0231(4) Uani 1 1 d . . .
H2A H 0.1014 0.4358 0.5722 0.028 Uiso 1 1 calc R . .
C3A C 0.02713(9) 0.39148(9) 0.59437(9) 0.0237(4) Uani 1 1 d . . .
H3A H -0.0094 0.4096 0.5614 0.028 Uiso 1 1 calc R . .
C4A C 0.02925(8) 0.34661(9) 0.64454(9) 0.0201(4) Uani 1 1 d . . .
C5A C -0.02120(8) 0.31513(9) 0.66528(9) 0.0204(4) Uani 1 1 d . . .
C6A C -0.00178(9) 0.31668(10) 0.74360(10) 0.0242(4) Uani 1 1 d . . .
H6A1 H 0.0360 0.2902 0.7642 0.036 Uiso 1 1 calc R . .
H6A2 H -0.0352 0.2980 0.7567 0.036 Uiso 1 1 calc R . .
H6A3 H 0.0062 0.3628 0.7597 0.036 Uiso 1 1 calc R . .
C7A C -0.08107(9) 0.35625(10) 0.63496(11) 0.0277(4) Uani 1 1 d . . .
H7A1 H -0.0733 0.4022 0.6518 0.042 Uiso 1 1 calc R . .
H7A2 H -0.1137 0.3366 0.6486 0.042 Uiso 1 1 calc R . .
H7A3 H -0.0944 0.3562 0.5851 0.042 Uiso 1 1 calc R . .
C8A C -0.03456(8) 0.24364(9) 0.63952(9) 0.0195(4) Uani 1 1 d . . .
C9A C -0.08436(9) 0.21605(10) 0.58888(10) 0.0249(4) Uani 1 1 d . . .
H9A H -0.1199 0.2394 0.5600 0.030 Uiso 1 1 calc R . .
C10A C -0.07369(9) 0.14668(9) 0.58700(10) 0.0236(4) Uani 1 1 d . . .
H10A H -0.1008 0.1153 0.5569 0.028 Uiso 1 1 calc R . .
C11A C -0.01715(8) 0.13288(9) 0.63653(9) 0.0189(4) Uani 1 1 d . . .
C12A C 0.01739(8) 0.06748(8) 0.65961(9) 0.0188(4) Uani 1 1 d . . .
C13A C 0.03017(8) 0.05991(8) 0.73655(9) 0.0184(4) Uani 1 1 d . . .
C14A C -0.02033(9) 0.06547(9) 0.75845(9) 0.0202(4) Uani 1 1 d . . .
H14A H -0.0609 0.0725 0.7261 0.024 Uiso 1 1 calc R . .
C15A C -0.01118(9) 0.06069(9) 0.82699(10) 0.0218(4) Uani 1 1 d . . .
C16A C 0.04690(9) 0.05310(9) 0.87708(10) 0.0219(4) Uani 1 1 d . . .
H16A H 0.0529 0.0526 0.9243 0.026 Uiso 1 1 calc R . .
C17A C 0.09536(9) 0.04636(9) 0.85393(10) 0.0214(4) Uani 1 1 d . . .
C18A C 0.08848(8) 0.04758(8) 0.78559(9) 0.0193(4) Uani 1 1 d . . .
H18A H 0.1232 0.0401 0.7723 0.023 Uiso 1 1 calc R . .
C19A C -0.02530(9) 0.00939(9) 0.62263(10) 0.0231(4) Uani 1 1 d . . .
H19A H -0.0354 0.0136 0.5733 0.035 Uiso 1 1 calc R . .
H19B H -0.0636 0.0107 0.6327 0.035 Uiso 1 1 calc R . .
H19C H -0.0040 -0.0331 0.6384 0.035 Uiso 1 1 calc R . .
C20A C 0.07529(8) 0.06431(8) 0.64090(9) 0.0184(4) Uani 1 1 d . . .
C21A C 0.08603(9) 0.02770(9) 0.59112(10) 0.0220(4) Uani 1 1 d . . .
H21A H 0.0578 -0.0027 0.5608 0.026 Uiso 1 1 calc R . .
C22A C 0.14671(9) 0.04311(9) 0.59265(10) 0.0224(4) Uani 1 1 d . . .
H22A H 0.1662 0.0248 0.5637 0.027 Uiso 1 1 calc R . .
C23A C 0.17201(8) 0.08905(9) 0.64332(9) 0.0189(4) Uani 1 1 d . . .
C24A C 0.23671(8) 0.11915(9) 0.67130(10) 0.0203(4) Uani 1 1 d . . .
C25A C 0.26302(9) 0.11146(10) 0.74981(10) 0.0261(4) Uani 1 1 d . . .
H25A H 0.3057 0.1284 0.7678 0.039 Uiso 1 1 calc R . .
H25B H 0.2628 0.0643 0.7618 0.039 Uiso 1 1 calc R . .
H25C H 0.2373 0.1368 0.7696 0.039 Uiso 1 1 calc R . .
C26A C 0.27897(9) 0.08061(10) 0.64199(11) 0.0280(4) Uani 1 1 d . . .
H26A H 0.2634 0.0855 0.5922 0.042 Uiso 1 1 calc R . .
H26B H 0.2792 0.0333 0.6538 0.042 Uiso 1 1 calc R . .
H26C H 0.3213 0.0984 0.6612 0.042 Uiso 1 1 calc R . .
C27A C 0.23752(8) 0.19192(9) 0.65299(9) 0.0193(4) Uani 1 1 d . . .
C28A C 0.26675(9) 0.22473(9) 0.61568(10) 0.0246(4) Uani 1 1 d . . .
H28A H 0.2899 0.2047 0.5913 0.030 Uiso 1 1 calc R . .
C29A C 0.25626(9) 0.29425(9) 0.61990(10) 0.0232(4) Uani 1 1 d . . .
H29A H 0.2710 0.3287 0.5986 0.028 Uiso 1 1 calc R . .
C30A C 0.22137(8) 0.30281(8) 0.65983(9) 0.0178(4) Uani 1 1 d . . .
C31A C 0.19856(8) 0.36528(9) 0.68386(9) 0.0183(4) Uani 1 1 d . . .
C32A C 0.22016(8) 0.36788(9) 0.76250(9) 0.0181(4) Uani 1 1 d . . .
C33A C 0.26527(8) 0.32517(9) 0.80500(9) 0.0220(4) Uani 1 1 d . . .
H33A H 0.2850 0.2935 0.7860 0.026 Uiso 1 1 calc R . .
C34A C 0.28104(9) 0.32920(10) 0.87498(10) 0.0247(4) Uani 1 1 d . . .
C35A C 0.25607(9) 0.37521(10) 0.90633(10) 0.0242(4) Uani 1 1 d . . .
H35A H 0.2670 0.3767 0.9545 0.029 Uiso 1 1 calc R . .
C36A C 0.21390(8) 0.41932(9) 0.86297(9) 0.0202(4) Uani 1 1 d . . .
C37A C 0.19522(8) 0.41638(9) 0.79299(9) 0.0195(4) Uani 1 1 d . . .
H37A H 0.1655 0.4472 0.7655 0.023 Uiso 1 1 calc R . .
C38A C 0.22668(9) 0.42631(9) 0.66067(10) 0.0238(4) Uani 1 1 d . . .
H38A H 0.2721 0.4243 0.6811 0.036 Uiso 1 1 calc R . .
H38B H 0.2119 0.4673 0.6754 0.036 Uiso 1 1 calc R . .
H38C H 0.2139 0.4261 0.6108 0.036 Uiso 1 1 calc R . .
N1A N 0.09125(7) 0.33354(7) 0.68008(7) 0.0183(3) Uani 1 1 d . . .
H1A H 0.1052 0.3058 0.7147 0.022 Uiso 1 1 calc R . .
N2A N 0.00620(7) 0.19250(7) 0.66804(8) 0.0185(3) Uani 1 1 d . . .
H2A1 H 0.0421 0.1972 0.7017 0.022 Uiso 1 1 calc R . .
N3A N 0.12791(7) 0.10226(7) 0.67204(8) 0.0186(3) Uani 1 1 d . . .
H3A1 H 0.1326 0.1308 0.7054 0.022 Uiso 1 1 calc R . .
N4A N 0.20911(7) 0.23999(7) 0.67885(7) 0.0187(3) Uani 1 1 d . . .
H4A H 0.1864 0.2318 0.7039 0.022 Uiso 1 1 calc R . .
N5A N -0.06542(8) 0.06359(8) 0.84858(9) 0.0248(3) Uani 1 1 d . . .
N6A N 0.15808(8) 0.03741(8) 0.90539(8) 0.0255(4) Uani 1 1 d . . .
N7A N 0.32650(8) 0.28127(10) 0.91902(9) 0.0358(4) Uani 1 1 d . . .
N8A N 0.18906(7) 0.47199(8) 0.89438(8) 0.0232(3) Uani 1 1 d . . .
O1A O -0.05595(7) 0.07449(7) 0.90896(7) 0.0340(3) Uani 1 1 d . . .
O2A O -0.11686(6) 0.05387(7) 0.80475(7) 0.0310(3) Uani 1 1 d . . .
O3A O 0.16764(7) 0.05787(7) 0.96328(7) 0.0332(3) Uani 1 1 d . . .
O4A O 0.19681(7) 0.00960(8) 0.88705(8) 0.0354(4) Uani 1 1 d . . .
O5A O 0.33068(9) 0.27588(9) 0.97827(8) 0.0519(5) Uani 1 1 d . . .
O6A O 0.35726(8) 0.24857(9) 0.89313(8) 0.0453(4) Uani 1 1 d . . .
O7A O 0.19154(7) 0.46427(7) 0.95323(7) 0.0330(3) Uani 1 1 d . . .
O8A O 0.16671(7) 0.52127(7) 0.85960(7) 0.0303(3) Uani 1 1 d . . .
C1B C 0.59382(8) 0.05107(9) 0.82966(9) 0.0191(4) Uani 1 1 d . . .
C2B C 0.62037(9) 0.00316(10) 0.87781(10) 0.0261(4) Uani 1 1 d . . .
H2B H 0.6006 -0.0362 0.8850 0.031 Uiso 1 1 calc R . .
C3B C 0.68274(9) 0.02250(9) 0.91530(10) 0.0265(4) Uani 1 1 d . . .
H3B H 0.7118 -0.0013 0.9521 0.032 Uiso 1 1 calc R . .
C4B C 0.69324(8) 0.08159(9) 0.88874(9) 0.0209(4) Uani 1 1 d . . .
C5B C 0.75133(8) 0.12366(9) 0.90555(9) 0.0209(4) Uani 1 1 d . . .
C6B C 0.76803(9) 0.13321(9) 0.84156(10) 0.0247(4) Uani 1 1 d . . .
H6B1 H 0.7754 0.0896 0.8248 0.037 Uiso 1 1 calc R . .
H6B2 H 0.8056 0.1605 0.8530 0.037 Uiso 1 1 calc R . .
H6B3 H 0.7337 0.1556 0.8061 0.037 Uiso 1 1 calc R . .
C7B C 0.80546(9) 0.08722(10) 0.95942(10) 0.0284(4) Uani 1 1 d . . .
H7B1 H 0.7957 0.0804 1.0007 0.043 Uiso 1 1 calc R . .
H7B2 H 0.8433 0.1141 0.9705 0.043 Uiso 1 1 calc R . .
H7B3 H 0.8119 0.0439 0.9414 0.043 Uiso 1 1 calc R . .
C8B C 0.74244(8) 0.19069(9) 0.93432(9) 0.0206(4) Uani 1 1 d . . .
C9B C 0.75705(9) 0.21206(10) 1.00049(10) 0.0260(4) Uani 1 1 d . . .
H9B H 0.7753 0.1859 1.0404 0.031 Uiso 1 1 calc R . .
C10B C 0.73995(9) 0.28019(10) 0.99855(10) 0.0257(4) Uani 1 1 d . . .
H10B H 0.7450 0.3078 1.0369 0.031 Uiso 1 1 calc R . .
C11B C 0.71496(8) 0.29899(9) 0.93164(9) 0.0201(4) Uani 1 1 d . . .
C12B C 0.68957(8) 0.36555(9) 0.89912(9) 0.0203(4) Uani 1 1 d . . .
C13B C 0.71639(9) 0.38095(8) 0.84343(10) 0.0210(4) Uani 1 1 d . . .
C14B C 0.78034(9) 0.37320(9) 0.85892(11) 0.0239(4) Uani 1 1 d . . .
H14B H 0.8058 0.3564 0.9022 0.029 Uiso 1 1 calc R . .
C15B C 0.80618(9) 0.39003(9) 0.81121(11) 0.0269(4) Uani 1 1 d . . .
C16B C 0.77161(10) 0.41238(10) 0.74636(11) 0.0291(5) Uani 1 1 d . . .
H16B H 0.7900 0.4226 0.7136 0.035 Uiso 1 1 calc R . .
C17B C 0.70881(9) 0.41889(9) 0.73233(10) 0.0258(4) Uani 1 1 d . . .
C18B C 0.68050(9) 0.40487(9) 0.77911(10) 0.0230(4) Uani 1 1 d . . .
H18B H 0.6371 0.4115 0.7674 0.028 Uiso 1 1 calc R . .
C19B C 0.71307(9) 0.42062(9) 0.95401(10) 0.0260(4) Uani 1 1 d . . .
H19D H 0.6961 0.4638 0.9341 0.039 Uiso 1 1 calc R . .
H19E H 0.7585 0.4224 0.9705 0.039 Uiso 1 1 calc R . .
H19F H 0.6995 0.4106 0.9922 0.039 Uiso 1 1 calc R . .
C20B C 0.61899(8) 0.36547(9) 0.87268(9) 0.0192(4) Uani 1 1 d . . .
C21B C 0.57902(9) 0.39896(9) 0.89660(10) 0.0221(4) Uani 1 1 d . . .
H21B H 0.5904 0.4300 0.9332 0.026 Uiso 1 1 calc R . .
C22B C 0.51769(9) 0.37898(9) 0.85693(10) 0.0231(4) Uani 1 1 d . . .
H22B H 0.4807 0.3941 0.8625 0.028 Uiso 1 1 calc R . .
C23B C 0.52111(8) 0.33410(9) 0.80920(9) 0.0190(4) Uani 1 1 d . . .
C24B C 0.46990(9) 0.29825(9) 0.75249(10) 0.0222(4) Uani 1 1 d . . .
C25B C 0.48000(10) 0.30422(10) 0.68400(10) 0.0277(4) Uani 1 1 d . . .
H25D H 0.5197 0.2836 0.6881 0.042 Uiso 1 1 calc R . .
H25E H 0.4805 0.3514 0.6721 0.042 Uiso 1 1 calc R . .
H25F H 0.4462 0.2814 0.6483 0.042 Uiso 1 1 calc R . .
C26B C 0.40761(9) 0.33079(10) 0.74546(12) 0.0315(5) Uani 1 1 d . . .
H26D H 0.3738 0.3072 0.7106 0.047 Uiso 1 1 calc R . .
H26E H 0.4079 0.3776 0.7321 0.047 Uiso 1 1 calc R . .
H26F H 0.4015 0.3284 0.7893 0.047 Uiso 1 1 calc R . .
C27B C 0.46694(8) 0.22521(9) 0.77008(9) 0.0211(4) Uani 1 1 d . . .
C28B C 0.42722(9) 0.19188(10) 0.79443(11) 0.0280(4) Uani 1 1 d . . .
H28B H 0.3940 0.2112 0.8047 0.034 Uiso 1 1 calc R . .
C29B C 0.44443(9) 0.12358(9) 0.80152(10) 0.0252(4) Uani 1 1 d . . .
H29B H 0.4247 0.0890 0.8172 0.030 Uiso 1 1 calc R . .
C30B C 0.49450(8) 0.11647(9) 0.78170(9) 0.0190(4) Uani 1 1 d . . .
C31B C 0.52974(8) 0.05457(9) 0.77519(9) 0.0193(4) Uani 1 1 d . . .
C32B C 0.53349(8) 0.05393(8) 0.70354(9) 0.0181(4) Uani 1 1 d . . .
C33B C 0.58750(9) 0.03705(9) 0.69234(9) 0.0212(4) Uani 1 1 d . . .
H33B H 0.6236 0.0239 0.7294 0.025 Uiso 1 1 calc R . .
C34B C 0.58828(9) 0.03963(9) 0.62674(10) 0.0231(4) Uani 1 1 d . . .
C35B C 0.53742(9) 0.05733(9) 0.57021(10) 0.0244(4) Uani 1 1 d . . .
H35B H 0.5391 0.0595 0.5257 0.029 Uiso 1 1 calc R . .
C36B C 0.48380(9) 0.07170(9) 0.58320(10) 0.0243(4) Uani 1 1 d . . .
C37B C 0.48086(9) 0.07049(9) 0.64758(10) 0.0224(4) Uani 1 1 d . . .
H37B H 0.4431 0.0809 0.6538 0.027 Uiso 1 1 calc R . .
C38B C 0.49232(9) -0.00699(9) 0.78148(10) 0.0251(4) Uani 1 1 d . . .
H38D H 0.4900 -0.0083 0.8272 0.038 Uiso 1 1 calc R . .
H38E H 0.5128 -0.0475 0.7740 0.038 Uiso 1 1 calc R . .
H38F H 0.4503 -0.0045 0.7472 0.038 Uiso 1 1 calc R . .
N1B N 0.63863(7) 0.09889(7) 0.83673(7) 0.0192(3) Uani 1 1 d . . .
H1B H 0.6333 0.1352 0.8118 0.023 Uiso 1 1 calc R . .
N2B N 0.71632(7) 0.24415(7) 0.89305(8) 0.0195(3) Uani 1 1 d . . .
H2B1 H 0.7024 0.2433 0.8482 0.023 Uiso 1 1 calc R . .
N3B N 0.58338(7) 0.32579(7) 0.81948(8) 0.0193(3) Uani 1 1 d . . .
H3B1 H 0.5981 0.2991 0.7956 0.023 Uiso 1 1 calc R . .
N4B N 0.50799(7) 0.17879(7) 0.76265(8) 0.0188(3) Uani 1 1 d . . .
H4B H 0.5384 0.1875 0.7479 0.023 Uiso 1 1 calc R . .
N5B N 0.42717(8) 0.09011(10) 0.52523(9) 0.0350(4) Uani 1 1 d . . .
N6B N 0.64750(8) 0.02633(9) 0.61726(9) 0.0311(4) Uani 1 1 d . . .
N7B N 0.87405(8) 0.38496(9) 0.83041(11) 0.0332(4) Uani 1 1 d . . .
N8B N 0.66961(9) 0.44206(10) 0.66394(9) 0.0356(4) Uani 1 1 d . . .
O1B O 0.43247(8) 0.10252(9) 0.47039(8) 0.0434(4) Uani 1 1 d . . .
O2B O 0.37810(7) 0.09088(10) 0.53596(8) 0.0528(5) Uani 1 1 d . . .
O3B O 0.64798(7) 0.02491(9) 0.55943(8) 0.0428(4) Uani 1 1 d . . .
O4B O 0.69387(8) 0.01850(10) 0.66853(9) 0.0517(5) Uani 1 1 d . . .
O5B O 0.89658(7) 0.40255(8) 0.78829(9) 0.0427(4) Uani 1 1 d . . .
O6B O 0.90446(7) 0.36495(8) 0.88813(9) 0.0415(4) Uani 1 1 d . . .
O7B O 0.69323(8) 0.44645(11) 0.62041(9) 0.0599(6) Uani 1 1 d . . .
O8B O 0.61514(8) 0.45460(10) 0.65337(9) 0.0527(5) Uani 1 1 d . . .
C1E C 0.56074(13) 0.10922(11) 0.98206(13) 0.0444(6) Uani 1 1 d . . .
H1E1 H 0.5517 0.0902 1.0205 0.067 Uiso 1 1 calc R . .
H1E2 H 0.5991 0.0896 0.9804 0.067 Uiso 1 1 calc R . .
H1E3 H 0.5263 0.0995 0.9394 0.067 Uiso 1 1 calc R . .
C2E C 0.51027(13) 0.21566(16) 0.99075(16) 0.0586(8) Uani 1 1 d . . .
H2E1 H 0.5168 0.2638 0.9977 0.088 Uiso 1 1 calc R . .
H2E2 H 0.4986 0.1969 1.0275 0.088 Uiso 1 1 calc R . .
H2E3 H 0.4770 0.2074 0.9468 0.088 Uiso 1 1 calc R . .
C3E C 0.61998(13) 0.19604(13) 1.05729(12) 0.0491(7) Uani 1 1 d . . .
H3E1 H 0.6269 0.2441 1.0641 0.074 Uiso 1 1 calc R . .
H3E2 H 0.6580 0.1747 1.0567 0.074 Uiso 1 1 calc R . .
H3E3 H 0.6089 0.1774 1.0946 0.074 Uiso 1 1 calc R . .
C4E C 0.58558(11) 0.21129(12) 0.93457(11) 0.0365(5) Uani 1 1 d . . .
H4E1 H 0.5519 0.2027 0.8910 0.055 Uiso 1 1 calc R . .
H4E2 H 0.6238 0.1899 0.9345 0.055 Uiso 1 1 calc R . .
H4E3 H 0.5923 0.2595 0.9409 0.055 Uiso 1 1 calc R . .
N1E N 0.56852(8) 0.18370(9) 0.99113(9) 0.0304(4) Uani 1 1 d . . .
N1F N 0.0619(2) 0.2740(3) 0.9726(3) 0.0237(9) Uani 0.80 1 d PDU A 1
C1F C 0.0694(3) 0.3374(3) 0.9388(4) 0.0368(12) Uani 0.80 1 d PU A 1
H1F1 H 0.0803 0.3270 0.8988 0.055 Uiso 0.80 1 calc PR A 1
H1F2 H 0.1025 0.3642 0.9710 0.055 Uiso 0.80 1 calc PR A 1
H1F3 H 0.0304 0.3625 0.9243 0.055 Uiso 0.80 1 calc PR A 1
C2F C 0.01380(14) 0.23233(15) 0.92281(15) 0.0442(8) Uani 0.80 1 d PDU A 1
H2F1 H 0.0056 0.1930 0.9460 0.066 Uiso 0.80 1 calc PR A 1
H2F2 H 0.0285 0.2181 0.8865 0.066 Uiso 0.80 1 calc PR A 1
H2F3 H -0.0245 0.2583 0.9030 0.066 Uiso 0.80 1 calc PR A 1
C3F C 0.12226(14) 0.23803(16) 0.99830(16) 0.0464(8) Uani 0.80 1 d PDU A 1
H3F1 H 0.1177 0.1971 1.0216 0.070 Uiso 0.80 1 calc PR A 1
H3F2 H 0.1538 0.2666 1.0303 0.070 Uiso 0.80 1 calc PR A 1
H3F3 H 0.1351 0.2266 0.9599 0.070 Uiso 0.80 1 calc PR A 1
C4F C 0.0425(2) 0.29112(18) 1.03108(18) 0.0530(9) Uani 0.80 1 d PDU A 1
H4F1 H 0.0025 0.3144 1.0142 0.079 Uiso 0.80 1 calc PR A 1
H4F2 H 0.0738 0.3200 1.0630 0.079 Uiso 0.80 1 calc PR A 1
H4F3 H 0.0383 0.2502 1.0546 0.079 Uiso 0.80 1 calc PR A 1
N1F' N 0.0508(11) 0.2684(15) 0.9747(15) 0.031(3) Uani 0.20 1 d PU B 2
C1F' C 0.0543(11) 0.3280(13) 0.9353(15) 0.030(3) Uani 0.20 1 d PU B 2
H1F4 H 0.0174 0.3302 0.8936 0.045 Uiso 0.20 1 calc PR B 2
H1F5 H 0.0916 0.3255 0.9233 0.045 Uiso 0.20 1 calc PR B 2
H1F6 H 0.0563 0.3679 0.9629 0.045 Uiso 0.20 1 calc PR B 2
C2F' C -0.0163(6) 0.2535(7) 0.9671(7) 0.052(3) Uani 0.20 1 d PU B 2
H2F4 H -0.0335 0.2916 0.9836 0.078 Uiso 0.20 1 calc PR B 2
H2F5 H -0.0174 0.2138 0.9938 0.078 Uiso 0.20 1 calc PR B 2
H2F6 H -0.0410 0.2455 0.9189 0.078 Uiso 0.20 1 calc PR B 2
C3F' C 0.0736(7) 0.2070(6) 0.9472(7) 0.049(3) Uani 0.20 1 d PU B 2
H3F4 H 0.0473 0.1999 0.8993 0.074 Uiso 0.20 1 calc PR B 2
H3F5 H 0.0715 0.1678 0.9741 0.074 Uiso 0.20 1 calc PR B 2
H3F6 H 0.1166 0.2140 0.9504 0.074 Uiso 0.20 1 calc PR B 2
C4F' C 0.0862(7) 0.2776(6) 1.0479(6) 0.042(3) Uani 0.20 1 d PU B 2
H4F4 H 0.1292 0.2897 1.0545 0.062 Uiso 0.20 1 calc PR B 2
H4F5 H 0.0859 0.2360 1.0723 0.062 Uiso 0.20 1 calc PR B 2
H4F6 H 0.0672 0.3132 1.0657 0.062 Uiso 0.20 1 calc PR B 2
C1R C 0.15021(14) 0.70361(13) 0.75470(13) 0.0470(6) Uani 1 1 d . . .
C2R C 0.19386(12) 0.67033(14) 0.81310(12) 0.0457(6) Uani 1 1 d . . .
H2R1 H 0.2014 0.6251 0.8002 0.069 Uiso 1 1 calc R . .
H2R2 H 0.1768 0.6680 0.8496 0.069 Uiso 1 1 calc R . .
H2R3 H 0.2330 0.6952 0.8292 0.069 Uiso 1 1 calc R . .
N1R N 0.11584(15) 0.72873(16) 0.70820(14) 0.0895(11) Uani 1 1 d . . .
O1C O 0.13487(6) 0.21124(6) 0.76456(7) 0.0252(3) Uani 1 1 d DU . .
N1C N 0.15554(11) 0.21767(11) 0.82789(12) 0.0218(5) Uani 0.80 1 d PDU C 1
O2C O 0.14665(8) 0.27050(9) 0.85386(9) 0.0323(4) Uani 0.80 1 d PDU C 1
O3C O 0.18536(13) 0.17081(14) 0.86434(16) 0.0439(7) Uani 0.80 1 d PDU C 1
N1C' N 0.1504(5) 0.2012(3) 0.8249(3) 0.038(2) Uani 0.20 1 d PDU C 2
O2C' O 0.1095(5) 0.2053(6) 0.8506(5) 0.074(3) Uani 0.20 1 d PDU C 2
O3C' O 0.2048(4) 0.1868(7) 0.8629(8) 0.062(4) Uani 0.20 1 d PDU C 2
O1D O 0.62323(13) 0.18348(10) 0.65444(10) 0.0826(8) Uani 1 1 d . . .
O2D O 0.68884(7) 0.25917(8) 0.70509(9) 0.0438(4) Uani 1 1 d . . .
O3D O 0.62686(6) 0.22010(6) 0.75141(7) 0.0268(3) Uani 1 1 d . . .
N1D N 0.64570(9) 0.22079(8) 0.70290(9) 0.0299(4) Uani 1 1 d . . .
C1S C 0.38438(17) 0.0945(2) 0.98676(17) 0.0876(13) Uani 1 1 d . . .
C2S C 0.32071(16) 0.10382(18) 0.94761(17) 0.0809(11) Uani 1 1 d . . .
H2S1 H 0.3022 0.1338 0.9719 0.121 Uiso 1 1 calc R . .
H2S2 H 0.2993 0.0607 0.9404 0.121 Uiso 1 1 calc R . .
H2S3 H 0.3165 0.1234 0.9034 0.121 Uiso 1 1 calc R . .
N1S N 0.43458(16) 0.0891(2) 1.02041(19) 0.142(2) Uani 1 1 d . . .

loop_
_atom_site_aniso_label
_atom_site_aniso_U_11
_atom_site_aniso_U_22
_atom_site_aniso_U_33
_atom_site_aniso_U_23
_atom_site_aniso_U_13
_atom_site_aniso_U_12
C1A 0.0189(9) 0.0180(8) 0.0190(9) -0.0010(7) 0.0055(7) -0.0001(7)
C2A 0.0236(10) 0.0217(9) 0.0229(10) 0.0041(7) 0.0069(8) 0.0005(7)
C3A 0.0203(10) 0.0245(10) 0.0222(10) 0.0036(7) 0.0026(7) 0.0036(8)
C4A 0.0157(9) 0.0200(9) 0.0216(9) -0.0007(7) 0.0031(7) 0.0027(7)
C5A 0.0151(9) 0.0211(9) 0.0237(9) -0.0002(7) 0.0054(7) 0.0037(7)
C6A 0.0212(10) 0.0267(10) 0.0262(10) -0.0023(8) 0.0101(8) 0.0022(8)
C7A 0.0176(10) 0.0258(10) 0.0352(11) 0.0025(8) 0.0040(8) 0.0052(8)
C8A 0.0143(9) 0.0222(9) 0.0220(9) 0.0010(7) 0.0065(7) 0.0022(7)
C9A 0.0142(9) 0.0282(10) 0.0268(10) 0.0006(8) 0.0009(7) 0.0016(8)
C10A 0.0158(9) 0.0250(10) 0.0261(10) -0.0019(7) 0.0026(7) -0.0012(7)
C11A 0.0163(9) 0.0196(9) 0.0205(9) -0.0002(7) 0.0063(7) -0.0016(7)
C12A 0.0160(9) 0.0179(8) 0.0223(9) -0.0018(7) 0.0067(7) -0.0018(7)
C13A 0.0187(9) 0.0136(8) 0.0225(9) -0.0013(6) 0.0071(7) -0.0013(7)
C14A 0.0163(9) 0.0193(9) 0.0237(9) -0.0014(7) 0.0057(7) -0.0014(7)
C15A 0.0186(9) 0.0200(9) 0.0292(10) -0.0022(7) 0.0116(8) -0.0010(7)
C16A 0.0239(10) 0.0203(9) 0.0222(9) 0.0004(7) 0.0091(8) 0.0001(7)
C17A 0.0185(9) 0.0185(9) 0.0256(10) 0.0026(7) 0.0060(7) 0.0009(7)
C18A 0.0168(9) 0.0168(8) 0.0254(10) 0.0010(7) 0.0086(7) -0.0002(7)
C19A 0.0193(9) 0.0212(9) 0.0287(10) -0.0056(7) 0.0086(8) -0.0043(7)
C20A 0.0155(9) 0.0182(8) 0.0211(9) 0.0003(7) 0.0062(7) -0.0010(7)
C21A 0.0218(10) 0.0194(9) 0.0244(10) -0.0021(7) 0.0078(8) -0.0027(7)
C22A 0.0237(10) 0.0216(9) 0.0253(10) -0.0011(7) 0.0130(8) 0.0014(7)
C23A 0.0174(9) 0.0170(8) 0.0238(9) 0.0024(7) 0.0091(7) 0.0015(7)
C24A 0.0152(9) 0.0200(9) 0.0269(10) 0.0019(7) 0.0088(7) 0.0018(7)
C25A 0.0183(10) 0.0268(10) 0.0294(10) 0.0061(8) 0.0041(8) 0.0015(8)
C26A 0.0217(10) 0.0248(10) 0.0410(12) 0.0007(8) 0.0153(9) 0.0031(8)
C27A 0.0146(9) 0.0216(9) 0.0216(9) -0.0006(7) 0.0066(7) -0.0008(7)
C28A 0.0238(10) 0.0231(9) 0.0309(11) -0.0030(8) 0.0146(8) -0.0016(8)
C29A 0.0246(10) 0.0206(9) 0.0273(10) 0.0001(7) 0.0129(8) -0.0044(7)
C30A 0.0159(9) 0.0198(9) 0.0164(8) 0.0009(6) 0.0043(7) -0.0024(7)
C31A 0.0173(9) 0.0185(8) 0.0186(9) -0.0011(6) 0.0058(7) -0.0027(7)
C32A 0.0127(8) 0.0205(9) 0.0204(9) 0.0001(7) 0.0053(7) -0.0045(7)
C33A 0.0145(9) 0.0270(10) 0.0250(10) -0.0042(7) 0.0078(7) -0.0001(7)
C34A 0.0162(9) 0.0322(10) 0.0228(10) -0.0008(8) 0.0036(7) 0.0036(8)
C35A 0.0168(9) 0.0335(11) 0.0200(9) -0.0042(8) 0.0040(7) -0.0001(8)
C36A 0.0138(9) 0.0229(9) 0.0242(9) -0.0043(7) 0.0070(7) -0.0018(7)
C37A 0.0124(8) 0.0214(9) 0.0228(9) -0.0015(7) 0.0040(7) -0.0023(7)
C38A 0.0243(10) 0.0199(9) 0.0291(10) -0.0004(7) 0.0120(8) -0.0043(8)
N1A 0.0153(8) 0.0193(7) 0.0179(7) 0.0027(6) 0.0032(6) 0.0016(6)
N2A 0.0120(7) 0.0200(7) 0.0208(8) -0.0006(6) 0.0028(6) 0.0008(6)
N3A 0.0170(8) 0.0186(7) 0.0209(8) -0.0035(6) 0.0076(6) -0.0013(6)
N4A 0.0183(8) 0.0194(7) 0.0211(8) 0.0004(6) 0.0104(6) -0.0009(6)
N5A 0.0231(9) 0.0243(8) 0.0311(9) -0.0018(7) 0.0147(7) -0.0010(7)
N6A 0.0208(9) 0.0275(9) 0.0255(9) 0.0077(7) 0.0047(7) 0.0040(7)
N7A 0.0273(10) 0.0452(11) 0.0286(10) -0.0017(8) 0.0023(8) 0.0155(8)
N8A 0.0146(8) 0.0292(9) 0.0248(9) -0.0061(7) 0.0060(6) -0.0015(6)
O1A 0.0337(9) 0.0424(9) 0.0320(8) -0.0083(6) 0.0194(7) -0.0039(7)
O2A 0.0186(7) 0.0391(8) 0.0356(8) -0.0011(6) 0.0100(6) -0.0013(6)
O3A 0.0299(8) 0.0416(9) 0.0231(8) 0.0046(6) 0.0034(6) 0.0025(7)
O4A 0.0226(8) 0.0458(9) 0.0369(9) 0.0047(7) 0.0096(6) 0.0120(7)
O5A 0.0615(12) 0.0672(12) 0.0204(8) 0.0055(7) 0.0069(8) 0.0335(10)
O6A 0.0370(9) 0.0605(11) 0.0350(9) 0.0014(8) 0.0089(7) 0.0285(8)
O7A 0.0339(9) 0.0420(9) 0.0241(8) -0.0067(6) 0.0117(6) 0.0040(7)
O8A 0.0265(8) 0.0297(8) 0.0355(8) -0.0011(6) 0.0124(6) 0.0064(6)
C1B 0.0176(9) 0.0199(9) 0.0195(9) -0.0019(7) 0.0065(7) -0.0035(7)
C2B 0.0260(11) 0.0229(9) 0.0274(10) 0.0036(7) 0.0069(8) -0.0035(8)
C3B 0.0239(10) 0.0261(10) 0.0249(10) 0.0050(8) 0.0033(8) 0.0005(8)
C4B 0.0184(9) 0.0211(9) 0.0194(9) 0.0001(7) 0.0023(7) 0.0020(7)
C5B 0.0150(9) 0.0217(9) 0.0226(9) 0.0004(7) 0.0023(7) 0.0014(7)
C6B 0.0191(10) 0.0241(10) 0.0304(11) -0.0001(8) 0.0084(8) 0.0031(8)
C7B 0.0199(10) 0.0255(10) 0.0320(11) 0.0021(8) -0.0003(8) 0.0039(8)
C8B 0.0113(8) 0.0224(9) 0.0245(10) 0.0008(7) 0.0021(7) -0.0001(7)
C9B 0.0185(10) 0.0307(10) 0.0235(10) 0.0007(8) 0.0011(7) 0.0021(8)
C10B 0.0204(10) 0.0293(10) 0.0235(10) -0.0068(8) 0.0030(8) -0.0004(8)
C11B 0.0136(9) 0.0221(9) 0.0234(9) -0.0051(7) 0.0053(7) -0.0033(7)
C12B 0.0152(9) 0.0193(9) 0.0256(10) -0.0044(7) 0.0064(7) -0.0026(7)
C13B 0.0177(9) 0.0147(8) 0.0318(10) -0.0046(7) 0.0101(8) -0.0033(7)
C14B 0.0182(9) 0.0176(9) 0.0358(11) -0.0049(7) 0.0096(8) -0.0021(7)
C15B 0.0176(10) 0.0215(9) 0.0454(13) -0.0089(8) 0.0161(9) -0.0046(8)
C16B 0.0301(11) 0.0273(10) 0.0376(12) -0.0120(8) 0.0215(9) -0.0101(8)
C17B 0.0274(11) 0.0243(10) 0.0275(10) -0.0064(8) 0.0118(8) -0.0074(8)
C18B 0.0193(9) 0.0188(9) 0.0318(10) -0.0072(7) 0.0101(8) -0.0047(7)
C19B 0.0209(10) 0.0240(10) 0.0322(11) -0.0090(8) 0.0085(8) -0.0037(8)
C20B 0.0168(9) 0.0176(8) 0.0236(9) 0.0000(7) 0.0077(7) -0.0013(7)
C21B 0.0207(10) 0.0209(9) 0.0244(10) -0.0020(7) 0.0078(7) 0.0008(7)
C22B 0.0167(9) 0.0250(10) 0.0281(10) 0.0007(7) 0.0088(8) 0.0047(7)
C23B 0.0137(9) 0.0179(8) 0.0251(9) 0.0028(7) 0.0066(7) 0.0006(7)
C24B 0.0160(9) 0.0206(9) 0.0270(10) -0.0008(7) 0.0041(7) 0.0004(7)
C25B 0.0277(11) 0.0224(10) 0.0265(10) 0.0002(7) 0.0016(8) -0.0009(8)
C26B 0.0149(10) 0.0274(10) 0.0455(13) -0.0024(9) 0.0025(9) 0.0028(8)
C27B 0.0137(9) 0.0216(9) 0.0262(10) -0.0040(7) 0.0050(7) -0.0012(7)
C28B 0.0173(10) 0.0271(10) 0.0428(12) -0.0052(8) 0.0148(9) -0.0029(8)
C29B 0.0204(10) 0.0236(10) 0.0346(11) -0.0013(8) 0.0137(8) -0.0056(8)
C30B 0.0166(9) 0.0195(9) 0.0197(9) -0.0019(7) 0.0050(7) -0.0032(7)
C31B 0.0172(9) 0.0187(9) 0.0216(9) -0.0008(7) 0.0065(7) -0.0035(7)
C32B 0.0161(9) 0.0159(8) 0.0202(9) -0.0022(6) 0.0041(7) -0.0030(7)
C33B 0.0176(9) 0.0192(9) 0.0239(9) 0.0001(7) 0.0040(7) 0.0002(7)
C34B 0.0195(10) 0.0227(9) 0.0283(10) -0.0003(7) 0.0101(8) 0.0020(7)
C35B 0.0251(10) 0.0266(10) 0.0206(9) -0.0015(7) 0.0069(8) -0.0005(8)
C36B 0.0179(9) 0.0267(10) 0.0231(10) -0.0008(7) 0.0009(7) 0.0002(8)
C37B 0.0152(9) 0.0236(9) 0.0266(10) -0.0036(7) 0.0051(7) -0.0021(7)
C38B 0.0231(10) 0.0217(9) 0.0295(10) -0.0006(7) 0.0081(8) -0.0052(8)
N1B 0.0167(8) 0.0174(7) 0.0206(8) 0.0019(6) 0.0031(6) 0.0001(6)
N2B 0.0170(8) 0.0195(7) 0.0199(8) -0.0021(6) 0.0041(6) -0.0008(6)
N3B 0.0143(7) 0.0192(7) 0.0257(8) -0.0046(6) 0.0086(6) -0.0008(6)
N4B 0.0133(7) 0.0197(7) 0.0233(8) -0.0012(6) 0.0065(6) -0.0026(6)
N5B 0.0244(10) 0.0507(11) 0.0234(9) -0.0021(8) 0.0006(7) 0.0050(8)
N6B 0.0242(9) 0.0395(10) 0.0324(10) 0.0039(8) 0.0134(8) 0.0069(8)
N7B 0.0222(9) 0.0263(9) 0.0563(13) -0.0112(8) 0.0205(9) -0.0038(7)
N8B 0.0354(11) 0.0431(11) 0.0301(10) -0.0062(8) 0.0138(8) -0.0122(9)
O1B 0.0376(9) 0.0636(11) 0.0224(8) 0.0074(7) 0.0025(7) 0.0060(8)
O2B 0.0216(9) 0.0964(15) 0.0341(9) -0.0037(9) 0.0023(7) 0.0122(9)
O3B 0.0370(9) 0.0658(11) 0.0341(9) 0.0086(8) 0.0230(7) 0.0070(8)
O4B 0.0275(9) 0.0884(14) 0.0396(10) 0.0076(9) 0.0124(7) 0.0260(9)
O5B 0.0308(9) 0.0423(9) 0.0682(12) -0.0131(8) 0.0338(8) -0.0085(7)
O6B 0.0200(8) 0.0373(9) 0.0668(12) -0.0016(8) 0.0148(8) 0.0015(7)
O7B 0.0426(11) 0.1084(16) 0.0316(9) 0.0008(10) 0.0169(8) -0.0315(11)
O8B 0.0380(10) 0.0851(14) 0.0353(9) 0.0083(9) 0.0135(8) 0.0161(9)
C1E 0.0517(16) 0.0357(13) 0.0383(13) 0.0005(10) 0.0072(11) -0.0032(11)
C2E 0.0483(17) 0.0717(19) 0.070(2) 0.0038(15) 0.0377(15) 0.0105(14)
C3E 0.0573(17) 0.0544(16) 0.0276(12) -0.0042(11) 0.0054(11) -0.0133(13)
C4E 0.0315(12) 0.0492(14) 0.0294(11) 0.0036(10) 0.0115(9) -0.0052(10)
N1E 0.0273(9) 0.0377(10) 0.0261(9) -0.0007(7) 0.0096(7) -0.0049(8)
N1F 0.024(2) 0.0257(16) 0.0200(12) -0.0013(11) 0.0064(13) 0.0002(13)
C1F 0.043(3) 0.029(2) 0.041(2) 0.0107(17) 0.018(2) 0.0026(18)
C2F 0.0378(17) 0.0365(15) 0.0422(17) -0.0090(12) -0.0054(13) -0.0082(13)
C3F 0.0325(16) 0.0521(18) 0.0462(18) 0.0180(14) 0.0038(13) 0.0153(14)
C4F 0.068(2) 0.061(2) 0.0453(19) -0.0145(16) 0.0389(18) -0.0174(19)
N1F' 0.030(5) 0.028(5) 0.033(4) 0.005(4) 0.009(4) 0.007(4)
C1F' 0.029(7) 0.034(6) 0.032(5) 0.000(5) 0.017(5) 0.004(5)
C2F' 0.030(5) 0.065(6) 0.059(6) 0.016(5) 0.014(4) -0.009(4)
C3F' 0.071(6) 0.039(5) 0.044(5) -0.002(4) 0.028(5) 0.010(5)
C4F' 0.048(5) 0.039(5) 0.029(4) 0.001(4) 0.004(4) -0.002(5)
C1R 0.0605(18) 0.0476(15) 0.0384(14) -0.0002(11) 0.0244(13) 0.0165(13)
C2R 0.0411(14) 0.0614(16) 0.0314(12) 0.0009(11) 0.0091(10) -0.0115(12)
N1R 0.108(2) 0.107(2) 0.0594(17) 0.0205(16) 0.0368(17) 0.077(2)
O1C 0.0188(7) 0.0246(7) 0.0315(7) 0.0007(5) 0.0081(6) 0.0008(5)
N1C 0.0172(10) 0.0193(10) 0.0337(11) 0.0022(8) 0.0149(9) -0.0019(8)
O2C 0.0303(10) 0.0384(10) 0.0308(10) -0.0118(8) 0.0139(8) 0.0024(8)
O3C 0.0522(17) 0.0345(14) 0.0330(12) 0.0126(10) 0.0007(13) 0.0045(12)
N1C' 0.034(3) 0.038(3) 0.044(3) -0.001(3) 0.016(2) 0.001(3)
O2C' 0.079(5) 0.097(6) 0.064(5) 0.010(5) 0.048(4) 0.022(5)
O3C' 0.047(5) 0.066(7) 0.055(5) 0.022(5) -0.005(4) 0.004(6)
O1D 0.163(2) 0.0523(12) 0.0380(11) -0.0214(9) 0.0422(13) -0.0529(14)
O2D 0.0304(9) 0.0511(10) 0.0534(11) 0.0089(8) 0.0193(8) -0.0045(8)
O3D 0.0220(7) 0.0231(7) 0.0347(8) 0.0015(6) 0.0093(6) 0.0034(5)
N1D 0.0379(11) 0.0187(8) 0.0269(9) 0.0036(7) 0.0041(8) -0.0007(7)
C1S 0.057(2) 0.134(3) 0.059(2) 0.047(2) 0.0046(16) -0.041(2)
C2S 0.069(2) 0.088(2) 0.063(2) 0.0209(17) -0.0055(17) -0.0347(19)
N1S 0.059(2) 0.240(5) 0.105(3) 0.099(3) 0.0021(19) -0.058(3)

loop_
_atom_type_symbol
_atom_type_description
_atom_type_scat_dispersion_real
_atom_type_scat_dispersion_imag
_atom_type_scat_source
C C 0.0033 0.0016 'International Tables Vol C Tables 4.2.6.8 and 6.1.1.4'
H H 0.0000 0.0000 'International Tables Vol C Tables 4.2.6.8 and 6.1.1.4'
N N 0.0061 0.0033 'International Tables Vol C Tables 4.2.6.8 and 6.1.1.4'
O O 0.0106 0.0060 'International Tables Vol C Tables 4.2.6.8 and 6.1.1.4'

loop_
_geom_angle_atom_site_label_1
_geom_angle_atom_site_label_2
_geom_angle_atom_site_label_3
_geom_angle
C2A C1A N1A 106.76(16)
C2A C1A C31A 131.43(17)
N1A C1A C31A 121.81(15)
C1A C2A C3A 107.94(16)
C4A C3A C2A 108.01(16)
C3A C4A N1A 106.52(16)
C3A C4A C5A 132.24(17)
N1A C4A C5A 121.20(15)
C4A C5A C8A 111.59(15)
C4A C5A C7A 108.98(15)
C8A C5A C7A 108.69(15)
C4A C5A C6A 109.72(15)
C8A C5A C6A 109.98(15)
C7A C5A C6A 107.80(15)
C9A C8A N2A 106.77(16)
C9A C8A C5A 131.39(16)
N2A C8A C5A 121.83(15)
C8A C9A C10A 108.21(17)
C11A C10A C9A 107.71(16)
C10A C11A N2A 106.86(15)
C10A C11A C12A 131.44(16)
N2A C11A C12A 121.67(15)
C11A C12A C20A 111.21(14)
C11A C12A C13A 107.48(14)
C20A C12A C13A 114.18(14)
C11A C12A C19A 108.90(14)
C20A C12A C19A 107.41(14)
C13A C12A C19A 107.49(14)
C18A C13A C14A 117.90(17)
C18A C13A C12A 124.32(16)
C14A C13A C12A 117.78(16)
C15A C14A C13A 120.09(17)
C14A C15A C16A 123.01(17)
C14A C15A N5A 119.13(16)
C16A C15A N5A 117.86(17)
C17A C16A C15A 115.49(17)
C16A C17A C18A 123.88(17)
C16A C17A N6A 117.47(17)
C18A C17A N6A 118.64(17)
C17A C18A C13A 119.39(17)
C21A C20A N3A 106.74(16)
C21A C20A C12A 129.33(16)
N3A C20A C12A 123.89(15)
C20A C21A C22A 108.13(16)
C23A C22A C21A 107.82(16)
C22A C23A N3A 107.00(16)
C22A C23A C24A 130.84(17)
N3A C23A C24A 122.00(16)
C27A C24A C23A 112.67(15)
C27A C24A C26A 108.49(15)
C23A C24A C26A 108.76(15)
C27A C24A C25A 109.35(15)
C23A C24A C25A 109.19(15)
C26A C24A C25A 108.28(15)
C28A C27A N4A 106.77(15)
C28A C27A C24A 131.50(17)
N4A C27A C24A 121.57(16)
C27A C28A C29A 107.79(17)
C30A C29A C28A 108.20(16)
C29A C30A N4A 106.82(15)
C29A C30A C31A 131.33(16)
N4A C30A C31A 121.84(15)
C30A C31A C1A 111.01(14)
C30A C31A C38A 108.44(15)
C1A C31A C38A 109.27(15)
C30A C31A C32A 111.48(14)
C1A C31A C32A 109.16(14)
C38A C31A C32A 107.39(14)
C33A C32A C37A 118.04(16)
C33A C32A C31A 122.93(16)
C37A C32A C31A 118.99(15)
C34A C33A C32A 119.68(17)
C35A C34A C33A 123.49(18)
C35A C34A N7A 117.56(17)
C33A C34A N7A 118.94(17)
C34A C35A C36A 115.46(17)
C37A C36A C35A 123.46(17)
C37A C36A N8A 119.16(16)
C35A C36A N8A 117.37(16)
C36A C37A C32A 119.72(17)
C1A N1A C4A 110.75(14)
C8A N2A C11A 110.45(14)
C23A N3A C20A 110.30(15)
C30A N4A C27A 110.39(15)
O1A N5A O2A 124.68(17)
O1A N5A C15A 117.85(16)
O2A N5A C15A 117.45(16)
O3A N6A O4A 124.82(17)
O3A N6A C17A 117.83(16)
O4A N6A C17A 117.36(16)
O5A N7A O6A 123.94(18)
O5A N7A C34A 118.40(17)
O6A N7A C34A 117.66(18)
O7A N8A O8A 124.00(16)
O7A N8A C36A 118.50(16)
O8A N8A C36A 117.49(16)
C2B C1B N1B 106.79(16)
C2B C1B C31B 130.39(16)
N1B C1B C31B 122.77(15)
C1B C2B C3B 108.23(17)
C4B C3B C2B 107.58(17)
C3B C4B N1B 107.16(16)
C3B C4B C5B 131.22(17)
N1B C4B C5B 121.57(16)
C4B C5B C8B 110.63(15)
C4B C5B C6B 110.10(15)
C8B C5B C6B 110.44(15)
C4B C5B C7B 108.92(15)
C8B C5B C7B 108.59(15)
C6B C5B C7B 108.09(16)
N2B C8B C9B 106.67(16)
N2B C8B C5B 122.12(16)
C9B C8B C5B 131.20(17)
C8B C9B C10B 107.82(17)
C11B C10B C9B 107.83(17)
C10B C11B N2B 107.14(16)
C10B C11B C12B 131.12(17)
N2B C11B C12B 121.73(16)
C11B C12B C20B 110.69(14)
C11B C12B C13B 108.86(15)
C20B C12B C13B 113.11(15)
C11B C12B C19B 108.50(15)
C20B C12B C19B 108.44(15)
C13B C12B C19B 107.08(15)
C18B C13B C14B 118.33(18)
C18B C13B C12B 123.04(17)
C14B C13B C12B 118.58(17)
C15B C14B C13B 119.84(19)
C14B C15B C16B 123.20(18)
C14B C15B N7B 118.53(19)
C16B C15B N7B 118.26(18)
C17B C16B C15B 115.65(19)
C16B C17B C18B 123.67(19)
C16B C17B N8B 118.06(18)
C18B C17B N8B 118.26(18)
C17B C18B C13B 119.24(18)
C21B C20B N3B 107.20(16)
C21B C20B C12B 129.60(16)
N3B C20B C12B 123.11(15)
C20B C21B C22B 107.82(16)
C23B C22B C21B 107.98(17)
C22B C23B N3B 107.06(16)
C22B C23B C24B 130.54(17)
N3B C23B C24B 122.39(16)
C27B C24B C23B 110.81(15)
C27B C24B C26B 108.14(16)
C23B C24B C26B 108.12(15)
C27B C24B C25B 109.69(15)
C23B C24B C25B 111.00(16)
C26B C24B C25B 109.01(16)
C28B C27B N4B 106.89(16)
C28B C27B C24B 130.93(17)
N4B C27B C24B 122.19(16)
C27B C28B C29B 108.11(17)
C30B C29B C28B 107.67(17)
C29B C30B N4B 107.20(16)
C29B C30B C31B 130.60(16)
N4B C30B C31B 122.10(16)
C1B C31B C30B 112.33(14)
C1B C31B C32B 110.93(15)
C30B C31B C32B 108.34(14)
C1B C31B C38B 108.92(15)
C30B C31B C38B 108.31(15)
C32B C31B C38B 107.87(14)
C33B C32B C37B 118.59(17)
C33B C32B C31B 122.37(16)
C37B C32B C31B 119.04(16)
C34B C33B C32B 119.39(17)
C35B C34B C33B 123.63(18)
C35B C34B N6B 118.23(17)
C33B C34B N6B 118.05(17)
C34B C35B C36B 115.22(17)
C37B C36B C35B 123.31(17)
C37B C36B N5B 118.22(17)
C35B C36B N5B 118.47(17)
C36B C37B C32B 119.81(18)
C1B N1B C4B 110.24(15)
C11B N2B C8B 110.53(15)
C20B N3B C23B 109.94(15)
C27B N4B C30B 110.14(15)
O1B N5B O2B 125.22(18)
O1B N5B C36B 117.91(18)
O2B N5B C36B 116.87(18)
O3B N6B O4B 123.75(18)
O3B N6B C34B 118.58(17)
O4B N6B C34B 117.66(17)
O5B N7B O6B 124.36(19)
O5B N7B C15B 117.7(2)
O6B N7B C15B 117.87(18)
O8B N8B O7B 123.6(2)
O8B N8B C17B 118.36(18)
O7B N8B C17B 117.98(19)
C4E N1E C2E 109.42(19)
C4E N1E C3E 109.43(18)
C2E N1E C3E 110.5(2)
C4E N1E C1E 108.78(18)
C2E N1E C1E 111.1(2)
C3E N1E C1E 107.54(18)
C2F N1F C3F 110.4(4)
C2F N1F C4F 110.0(3)
C3F N1F C4F 109.3(4)
C2F N1F C1F 109.3(5)
C3F N1F C1F 109.4(4)
C4F N1F C1F 108.4(5)
C4F' N1F' C1F' 111(2)
C4F' N1F' C2F' 107.3(19)
C1F' N1F' C2F' 111(2)
C4F' N1F' C3F' 111.0(19)
C1F' N1F' C3F' 110(2)
C2F' N1F' C3F' 105.9(18)
N1R C1R C2R 178.8(3)
N1C' O1C N1C 16.3(3)
O2C N1C O1C 119.7(2)
O2C N1C O3C 120.9(2)
O1C N1C O3C 119.4(2)
O1C N1C' O2C' 117.2(9)
O1C N1C' O3C' 124.2(10)
O2C' N1C' O3C' 118.6(8)
O1D N1D O3D 120.52(19)
O1D N1D O2D 120.4(2)
O3D N1D O2D 119.07(17)
N1S C1S C2S 176.4(6)

loop_
_geom_bond_atom_site_label_1
_geom_bond_atom_site_label_2
_geom_bond_distance
C1A C2A 1.372(2)
C1A N1A 1.375(2)
C1A C31A 1.518(3)
C2A C3A 1.421(3)
C3A C4A 1.373(3)
C4A N1A 1.381(2)
C4A C5A 1.518(3)
C5A C8A 1.525(2)
C5A C7A 1.537(3)
C5A C6A 1.542(3)
C8A C9A 1.371(3)
C8A N2A 1.375(2)
C9A C10A 1.416(3)
C10A C11A 1.374(2)
C11A N2A 1.379(2)
C11A C12A 1.521(2)
C12A C20A 1.522(3)
C12A C13A 1.542(3)
C12A C19A 1.544(2)
C13A C18A 1.392(2)
C13A C14A 1.401(3)
C14A C15A 1.380(3)
C15A C16A 1.384(3)
C15A N5A 1.476(2)
C16A C17A 1.376(3)
C17A C18A 1.385(3)
C17A N6A 1.474(2)
C20A C21A 1.370(3)
C20A N3A 1.383(2)
C21A C22A 1.422(3)
C22A C23A 1.370(3)
C23A N3A 1.381(2)
C23A C24A 1.519(3)
C24A C27A 1.511(2)
C24A C26A 1.535(3)
C24A C25A 1.546(3)
C27A C28A 1.371(3)
C27A N4A 1.382(2)
C28A C29A 1.423(3)
C29A C30A 1.365(3)
C30A N4A 1.381(2)
C30A C31A 1.514(2)
C31A C38A 1.544(2)
C31A C32A 1.545(2)
C32A C33A 1.395(3)
C32A C37A 1.397(3)
C33A C34A 1.383(3)
C34A C35A 1.374(3)
C34A N7A 1.478(3)
C35A C36A 1.387(3)
C36A C37A 1.376(3)
C36A N8A 1.466(2)
N5A O1A 1.226(2)
N5A O2A 1.229(2)
N6A O3A 1.225(2)
N6A O4A 1.226(2)
N7A O5A 1.217(2)
N7A O6A 1.227(2)
N8A O7A 1.226(2)
N8A O8A 1.227(2)
C1B C2B 1.370(3)
C1B N1B 1.379(2)
C1B C31B 1.512(2)
C2B C3B 1.424(3)
C3B C4B 1.368(3)
C4B N1B 1.383(2)
C4B C5B 1.514(3)
C5B C8B 1.518(3)
C5B C6B 1.536(3)
C5B C7B 1.536(2)
C8B N2B 1.375(2)
C8B C9B 1.375(3)
C9B C10B 1.419(3)
C10B C11B 1.366(3)
C11B N2B 1.373(2)
C11B C12B 1.518(3)
C12B C20B 1.520(3)
C12B C13B 1.537(3)
C12B C19B 1.547(2)
C13B C18B 1.392(3)
C13B C14B 1.400(3)
C14B C15B 1.378(3)
C15B C16B 1.383(3)
C15B N7B 1.473(3)
C16B C17B 1.377(3)
C17B C18B 1.388(3)
C17B N8B 1.471(3)
C20B C21B 1.373(3)
C20B N3B 1.378(2)
C21B C22B 1.418(3)
C22B C23B 1.370(3)
C23B N3B 1.384(2)
C23B C24B 1.524(3)
C24B C27B 1.518(3)
C24B C26B 1.536(3)
C24B C25B 1.541(3)
C27B C28B 1.372(3)
C27B N4B 1.376(2)
C28B C29B 1.419(3)
C29B C30B 1.368(3)
C30B N4B 1.382(2)
C30B C31B 1.517(3)
C31B C32B 1.537(3)
C31B C38B 1.539(2)
C32B C33B 1.390(3)
C32B C37B 1.394(2)
C33B C34B 1.384(3)
C34B C35B 1.383(3)
C34B N6B 1.473(2)
C35B C36B 1.389(3)
C36B C37B 1.377(3)
C36B N5B 1.478(2)
N5B O1B 1.226(2)
N5B O2B 1.231(2)
N6B O3B 1.218(2)
N6B O4B 1.225(2)
N7B O5B 1.227(2)
N7B O6B 1.230(2)
N8B O8B 1.221(2)
N8B O7B 1.223(2)
C1E N1E 1.509(3)
C2E N1E 1.486(3)
C3E N1E 1.489(3)
C4E N1E 1.485(3)
N1F C2F 1.480(5)
N1F C3F 1.488(6)
N1F C4F 1.489(6)
N1F C1F 1.496(7)
N1F' C4F' 1.47(3)
N1F' C1F' 1.47(4)
N1F' C2F' 1.53(3)
N1F' C3F' 1.53(3)
C1R N1R 1.132(3)
C1R C2R 1.441(4)
O1C N1C' 1.204(5)
O1C N1C 1.248(3)
N1C O2C 1.242(3)
N1C O3C 1.251(3)
N1C' O2C' 1.247(5)
N1C' O3C' 1.254(5)
O1D N1D 1.219(2)
O2D N1D 1.246(2)
O3D N1D 1.242(2)
C1S N1S 1.125(4)
C1S C2S 1.415(5)

loop_
_geom_torsion_atom_site_label_1
_geom_torsion_atom_site_label_2
_geom_torsion_atom_site_label_3
_geom_torsion_atom_site_label_4
_geom_torsion
N1A C1A C2A C3A 0.2(2)
C31A C1A C2A C3A -179.93(18)
C1A C2A C3A C4A 0.2(2)
C2A C3A C4A N1A -0.5(2)
C2A C3A C4A C5A 177.17(18)
C3A C4A C5A C8A 102.6(2)
N1A C4A C5A C8A -79.9(2)
C3A C4A C5A C7A -17.4(3)
N1A C4A C5A C7A 160.02(16)
C3A C4A C5A C6A -135.2(2)
N1A C4A C5A C6A 42.2(2)
C4A C5A C8A C9A -108.2(2)
C7A C5A C8A C9A 12.0(3)
C6A C5A C8A C9A 129.8(2)
C4A C5A C8A N2A 72.8(2)
C7A C5A C8A N2A -167.00(17)
C6A C5A C8A N2A -49.2(2)
N2A C8A C9A C10A 0.4(2)
C5A C8A C9A C10A -178.77(19)
C8A C9A C10A C11A -0.3(2)
C9A C10A C11A N2A 0.1(2)
C9A C10A C11A C12A 177.79(19)
C10A C11A C12A C20A 111.5(2)
N2A C11A C12A C20A -71.0(2)
C10A C11A C12A C13A -122.8(2)
N2A C11A C12A C13A 54.6(2)
C10A C11A C12A C19A -6.7(3)
N2A C11A C12A C19A 170.80(16)
C11A C12A C13A C18A -127.21(17)
C20A C12A C13A C18A -3.3(2)
C19A C12A C13A C18A 115.70(18)
C11A C12A C13A C14A 53.14(19)
C20A C12A C13A C14A 177.01(15)
C19A C12A C13A C14A -63.95(19)
C18A C13A C14A C15A 1.9(2)
C12A C13A C14A C15A -178.43(15)
C13A C14A C15A C16A 2.6(3)
C13A C14A C15A N5A -177.20(15)
C14A C15A C16A C17A -3.9(3)
N5A C15A C16A C17A 175.96(15)
C15A C16A C17A C18A 0.7(3)
C15A C16A C17A N6A -179.36(16)
C16A C17A C18A C13A 3.7(3)
N6A C17A C18A C13A -176.24(16)
C14A C13A C18A C17A -4.9(2)
C12A C13A C18A C17A 175.46(16)
C11A C12A C20A C21A -106.7(2)
C13A C12A C20A C21A 131.46(19)
C19A C12A C20A C21A 12.4(3)
C11A C12A C20A N3A 70.7(2)
C13A C12A C20A N3A -51.1(2)
C19A C12A C20A N3A -170.18(16)
N3A C20A C21A C22A 0.7(2)
C12A C20A C21A C22A 178.53(17)
C20A C21A C22A C23A -0.1(2)
C21A C22A C23A N3A -0.5(2)
C21A C22A C23A C24A 174.70(18)
C22A C23A C24A C27A 110.2(2)
N3A C23A C24A C27A -75.2(2)
C22A C23A C24A C26A -10.1(3)
N3A C23A C24A C26A 164.52(16)
C22A C23A C24A C25A -128.1(2)
N3A C23A C24A C25A 46.5(2)
C23A C24A C27A C28A -118.6(2)
C26A C24A C27A C28A 1.9(3)
C25A C24A C27A C28A 119.8(2)
C23A C24A C27A N4A 66.7(2)
C26A C24A C27A N4A -172.81(16)
C25A C24A C27A N4A -54.9(2)
N4A C27A C28A C29A 0.7(2)
C24A C27A C28A C29A -174.61(19)
C27A C28A C29A C30A 0.4(2)
C28A C29A C30A N4A -1.3(2)
C28A C29A C30A C31A 177.38(18)
C29A C30A C31A C1A 114.8(2)
N4A C30A C31A C1A -66.6(2)
C29A C30A C31A C38A -5.2(3)
N4A C30A C31A C38A 173.32(16)
C29A C30A C31A C32A -123.2(2)
N4A C30A C31A C32A 55.3(2)
C2A C1A C31A C30A -101.0(2)
N1A C1A C31A C30A 78.8(2)
C2A C1A C31A C38A 18.5(3)
N1A C1A C31A C38A -161.68(16)
C2A C1A C31A C32A 135.7(2)
N1A C1A C31A C32A -44.5(2)
C30A C31A C32A C33A 12.3(2)
C1A C31A C32A C33A 135.35(17)
C38A C31A C32A C33A -106.30(19)
C30A C31A C32A C37A -169.84(15)
C1A C31A C32A C37A -46.8(2)
C38A C31A C32A C37A 71.5(2)
C37A C32A C33A C34A 3.9(3)
C31A C32A C33A C34A -178.23(17)
C32A C33A C34A C35A -2.3(3)
C32A C33A C34A N7A 176.84(17)
C33A C34A C35A C36A -1.1(3)
N7A C34A C35A C36A 179.69(17)
C34A C35A C36A C37A 3.0(3)
C34A C35A C36A N8A -176.19(17)
C35A C36A C37A C32A -1.4(3)
N8A C36A C37A C32A 177.79(16)
C33A C32A C37A C36A -2.2(3)
C31A C32A C37A C36A 179.91(16)
C2A C1A N1A C4A -0.6(2)
C31A C1A N1A C4A 179.55(15)
C3A C4A N1A C1A 0.7(2)
C5A C4A N1A C1A -177.31(16)
C9A C8A N2A C11A -0.4(2)
C5A C8A N2A C11A 178.90(16)
C10A C11A N2A C8A 0.2(2)
C12A C11A N2A C8A -177.82(16)
C22A C23A N3A C20A 1.0(2)
C24A C23A N3A C20A -174.72(16)
C21A C20A N3A C23A -1.1(2)
C12A C20A N3A C23A -179.04(15)
C29A C30A N4A C27A 1.8(2)
C31A C30A N4A C27A -177.04(15)
C28A C27A N4A C30A -1.6(2)
C24A C27A N4A C30A 174.31(16)
C14A C15A N5A O1A -163.74(17)
C16A C15A N5A O1A 16.4(2)
C14A C15A N5A O2A 17.3(2)
C16A C15A N5A O2A -162.54(17)
C16A C17A N6A O3A -23.8(2)
C18A C17A N6A O3A 156.16(17)
C16A C17A N6A O4A 155.82(17)
C18A C17A N6A O4A -24.2(2)
C35A C34A N7A O5A 14.1(3)
C33A C34A N7A O5A -165.1(2)
C35A C34A N7A O6A -166.8(2)
C33A C34A N7A O6A 14.0(3)
C37A C36A N8A O7A 160.10(17)
C35A C36A N8A O7A -20.7(2)
C37A C36A N8A O8A -19.6(2)
C35A C36A N8A O8A 159.63(17)
N1B C1B C2B C3B 0.3(2)
C31B C1B C2B C3B 177.81(19)
C1B C2B C3B C4B -0.6(2)
C2B C3B C4B N1B 0.7(2)
C2B C3B C4B C5B -176.63(19)
C3B C4B C5B C8B -115.7(2)
N1B C4B C5B C8B 67.3(2)
C3B C4B C5B C6B 122.0(2)
N1B C4B C5B C6B -55.0(2)
C3B C4B C5B C7B 3.6(3)
N1B C4B C5B C7B -173.39(17)
C4B C5B C8B N2B -86.3(2)
C6B C5B C8B N2B 35.8(2)
C7B C5B C8B N2B 154.18(17)
C4B C5B C8B C9B 94.4(2)
C6B C5B C8B C9B -143.5(2)
C7B C5B C8B C9B -25.1(3)
N2B C8B C9B C10B -0.8(2)
C5B C8B C9B C10B 178.61(19)
C8B C9B C10B C11B 0.4(2)
C9B C10B C11B N2B 0.1(2)
C9B C10B C11B C12B -179.25(19)
C10B C11B C12B C20B -101.9(2)
N2B C11B C12B C20B 78.8(2)
C10B C11B C12B C13B 133.2(2)
N2B C11B C12B C13B -46.1(2)
C10B C11B C12B C19B 17.0(3)
N2B C11B C12B C19B -162.30(16)
C11B C12B C13B C18B 135.17(17)
C20B C12B C13B C18B 11.7(2)
C19B C12B C13B C18B -107.72(19)
C11B C12B C13B C14B -47.5(2)
C20B C12B C13B C14B -171.02(15)
C19B C12B C13B C14B 69.6(2)
C18B C13B C14B C15B 0.9(3)
C12B C13B C14B C15B -176.54(16)
C13B C14B C15B C16B -2.5(3)
C13B C14B C15B N7B 176.54(16)
C14B C15B C16B C17B 1.8(3)
N7B C15B C16B C17B -177.24(16)
C15B C16B C17B C18B 0.5(3)
C15B C16B C17B N8B -179.60(17)
C16B C17B C18B C13B -2.0(3)
N8B C17B C18B C13B 178.06(16)
C14B C13B C18B C17B 1.3(3)
C12B C13B C18B C17B 178.56(16)
C11B C12B C20B C21B 109.6(2)
C13B C12B C20B C21B -127.9(2)
C19B C12B C20B C21B -9.3(3)
C11B C12B C20B N3B -66.3(2)
C13B C12B C20B N3B 56.2(2)
C19B C12B C20B N3B 174.77(16)
N3B C20B C21B C22B 0.1(2)
C12B C20B C21B C22B -176.38(18)
C20B C21B C22B C23B -0.4(2)
C21B C22B C23B N3B 0.6(2)
C21B C22B C23B C24B -178.09(18)
C22B C23B C24B C27B -106.9(2)
N3B C23B C24B C27B 74.6(2)
C22B C23B C24B C26B 11.5(3)
N3B C23B C24B C26B -167.07(17)
C22B C23B C24B C25B 131.0(2)
N3B C23B C24B C25B -47.5(2)
C23B C24B C27B C28B 101.5(2)
C26B C24B C27B C28B -16.9(3)
C25B C24B C27B C28B -135.6(2)
C23B C24B C27B N4B -78.8(2)
C26B C24B C27B N4B 162.86(17)
C25B C24B C27B N4B 44.1(2)
N4B C27B C28B C29B -0.3(2)
C24B C27B C28B C29B 179.41(19)
C27B C28B C29B C30B 0.3(2)
C28B C29B C30B N4B -0.1(2)
C28B C29B C30B C31B -176.32(18)
C2B C1B C31B C30B 122.1(2)
N1B C1B C31B C30B -60.8(2)
C2B C1B C31B C32B -116.5(2)
N1B C1B C31B C32B 60.7(2)
C2B C1B C31B C38B 2.1(3)
N1B C1B C31B C38B 179.24(17)
C29B C30B C31B C1B -109.2(2)
N4B C30B C31B C1B 75.1(2)
C29B C30B C31B C32B 127.9(2)
N4B C30B C31B C32B -47.8(2)
C29B C30B C31B C38B 11.2(3)
N4B C30B C31B C38B -164.56(16)
C1B C31B C32B C33B 13.4(2)
C30B C31B C32B C33B 137.16(17)
C38B C31B C32B C33B -105.80(19)
C1B C31B C32B C37B -166.92(15)
C30B C31B C32B C37B -43.2(2)
C38B C31B C32B C37B 73.9(2)
C37B C32B C33B C34B 2.5(3)
C31B C32B C33B C34B -177.88(16)
C32B C33B C34B C35B -1.0(3)
C32B C33B C34B N6B 175.51(16)
C33B C34B C35B C36B -1.1(3)
N6B C34B C35B C36B -177.57(17)
C34B C35B C36B C37B 1.7(3)
C34B C35B C36B N5B -179.13(17)
C35B C36B C37B C32B -0.3(3)
N5B C36B C37B C32B -179.45(17)
C33B C32B C37B C36B -1.8(3)
C31B C32B C37B C36B 178.48(16)
C2B C1B N1B C4B 0.1(2)
C31B C1B N1B C4B -177.60(16)
C3B C4B N1B C1B -0.5(2)
C5B C4B N1B C1B 177.11(16)
C10B C11B N2B C8B -0.6(2)
C12B C11B N2B C8B 178.82(16)
C9B C8B N2B C11B 0.9(2)
C5B C8B N2B C11B -178.58(16)
C21B C20B N3B C23B 0.3(2)
C12B C20B N3B C23B 177.06(16)
C22B C23B N3B C20B -0.6(2)
C24B C23B N3B C20B 178.25(16)
C28B C27B N4B C30B 0.3(2)
C24B C27B N4B C30B -179.49(16)
C29B C30B N4B C27B -0.1(2)
C31B C30B N4B C27B 176.50(16)
C37B C36B N5B O1B 167.45(19)
C35B C36B N5B O1B -11.8(3)
C37B C36B N5B O2B -13.4(3)
C35B C36B N5B O2B 167.37(19)
C35B C34B N6B O3B -7.2(3)
C33B C34B N6B O3B 176.10(18)
C35B C34B N6B O4B 171.51(19)
C33B C34B N6B O4B -5.2(3)
C14B C15B N7B O5B -177.27(17)
C16B C15B N7B O5B 1.9(3)
C14B C15B N7B O6B 1.0(3)
C16B C15B N7B O6B -179.89(18)
C16B C17B N8B O8B -172.48(19)
C18B C17B N8B O8B 7.5(3)
C16B C17B N8B O7B 8.9(3)
C18B C17B N8B O7B -171.16(19)
N1C' O1C N1C O2C -142(2)
N1C' O1C N1C O3C 38.7(18)
N1C O1C N1C' O2C' 97(2)
N1C O1C N1C' O3C' -83(2)
